data_1100626
loop_
_publ_author_name
'Riese, Ulrike'
'Harms, Klaus'
'Neum\"uller, Bernhard'
'Dehnicke, Kurt'

_publ_section_title
;
 Cobalt(II)-organische Phosphaniminato-Komplexe mit Heterocuban-Struktur.
 Kristallstrukturen von [CoBr(NPR~3~)]~4~ mit R = Me, Et,
 [Co(C\\tb C-CMe3)(NPMe3)]~4~ und [Co(C\\tb C-SiMe~3~)(NPEt~3~)]~4~
;
_journal_coden_ASTM ZAACAB
_journal_issue 8
_journal_name_full
;
 Zeitschrift fuer Anorganische und Allgemeine Chemie
;
_journal_page_first 1279
_journal_page_last 1284
_journal_paper_doi 10.1002/(SICI)1521-3749(199808)624:8<1279::AID-ZAAC1279>3.0.CO;2-K
_journal_volume 624
_journal_year 1998
_chemical_formula_sum 'C14 H39 Br4 Co4 N5 P4'
_space_group_IT_number 14
_symmetry_cell_setting monoclinic
_symmetry_space_group_name_Hall '-P 2yn'
_symmetry_space_group_name_H-M 'P 1 21/n 1'
_cell_angle_alpha 90
_cell_angle_beta 102.498(8)
_cell_angle_gamma 90
_cell_formula_units_Z 4
_cell_length_a 9.8662(7)
_cell_length_b 20.7898(11)
_cell_length_c 17.8309(13)
_cod_original_sg_symbol_H-M 'P 21/n'
_cod_database_code 1100626

loop_
_symmetry_equiv_pos_site_id
_symmetry_equiv_pos_as_xyz
1 x,y,z
2 1/2+x,1/2-y,1/2+z
3 -x,-y,-z
4 -1/2-x,-1/2+y,-1/2-z

loop_
_atom_site_label
_atom_site_type_symbol
_atom_site_fract_x
_atom_site_fract_y
_atom_site_fract_z
Co1 Co 0.22693(6) 0.13323(3) 0.29197(4)
Br1 Br 0.13160(6) 0.12019(4) 0.40180(4)
P1 P 0.08385(13) 0.01258(7) 0.19260(9)
N1 N 0.1800(4) 0.07440(18) 0.1988(2)
Co2 Co 0.16035(6) 0.15493(3) 0.13298(4)
Br2 Br -0.03027(5) 0.17022(3) 0.02922(3)
N2 N 0.3653(4) 0.15342(19) 0.1266(2)
P2 P 0.42635(15) 0.15839(8) 0.05177(9)
Co3 Co 0.38559(6) 0.07535(3) 0.19816(4)
Br3 Br 0.51644(6) -0.01909(3) 0.18686(4)
P3 P 0.55306(12) 0.11733(7) 0.36845(8)
N3 N 0.4330(4) 0.12950(18) 0.2946(2)
Co4 Co 0.40389(6) 0.20851(3) 0.22417(4)
Br4 Br 0.56034(5) 0.29643(3) 0.24907(4)
P4 P 0.11062(12) 0.27452(6) 0.24247(8)
N4 N 0.1982(3) 0.21400(18) 0.2259(2)
C1 C 0.1488(6) -0.0429(3) 0.2676(4)
H1 H 0.14920 -0.02280 0.31730
H2 H 0.24370 -0.05540 0.26530
H3 H 0.08950 -0.08120 0.26140
C2 C 0.0749(8) -0.0306(3) 0.1049(4)
H4 H 0.02140 -0.00570 0.06200
H5 H 0.02940 -0.07220 0.10780
H6 H 0.16900 -0.03780 0.09700
C3 C -0.0893(6) 0.0328(4) 0.1979(5)
H7 H -0.08870 0.05420 0.24690
H8 H -0.14550 -0.00640 0.19410
H9 H -0.12910 0.06190 0.15550
C4 C 0.3491(10) 0.1019(5) -0.0197(5)
H10 H 0.36580 0.05820 0.00090
H11 H 0.39010 0.10660 -0.06480
H12 H 0.24890 0.10980 -0.03450
C5 C 0.3998(10) 0.2360(4) 0.0067(5)
H13 H 0.43400 0.26950 0.04470
H14 H 0.30050 0.24260 -0.01440
H15 H 0.45030 0.23830 -0.03490
C6 C 0.6090(7) 0.1432(5) 0.0714(5)
H16 H 0.65750 0.17600 0.10670
H17 H 0.64180 0.14460 0.02330
H18 H 0.62790 0.10060 0.09480
C7 C 0.5432(6) 0.0390(3) 0.4078(4)
H19 H 0.45460 0.03420 0.42360
H20 H 0.61990 0.03320 0.45240
H21 H 0.54980 0.00650 0.36890
C8 C 0.5466(6) 0.1728(3) 0.4435(3)
H22 H 0.45840 0.16800 0.45960
H23 H 0.55430 0.21680 0.42490
H24 H 0.62370 0.16430 0.48720
C9 C 0.7208(5) 0.1237(3) 0.3465(4)
H25 H 0.72960 0.09160 0.30760
H26 H 0.79240 0.11600 0.39310
H27 H 0.73260 0.16680 0.32680
C10 C -0.0624(5) 0.2528(3) 0.2505(4)
H28 H -0.11170 0.23320 0.20230
H29 H -0.11230 0.29140 0.26090
H30 H -0.05750 0.22200 0.29260
C11 C 0.1891(6) 0.3134(3) 0.3309(3)
H31 H 0.28360 0.32690 0.32920
H32 H 0.19270 0.28340 0.37370
H33 H 0.13410 0.35120 0.33830
C12 C 0.0890(6) 0.3327(3) 0.1667(4)
H34 H 0.18040 0.34680 0.15990
H35 H 0.03760 0.36980 0.18000
H36 H 0.03730 0.31340 0.11890
N5 N 0.8594(8) 0.0885(4) 0.5426(4)
C13 C 0.9724(9) 0.0789(4) 0.5670(4)
C14 C 1.1145(9) 0.0667(5) 0.5990(5)
H37 H 1.12570 0.05430 0.65310
H38 H 1.16890 0.10560 0.59550
H39 H 1.14740 0.03170 0.57070

loop_
_atom_type_symbol
_atom_type_radius_bond
C 0.68
H 0.23
Br 1.21
Co 1.16
N 0.68
P 1.05
